data_7113146
loop_
_publ_author_name
'Larch, Christopher P.'
'Cloke, F. Geoffrey N.'
'Hitchcock, Peter B.'

_publ_section_title
;
 Activation and reduction of diethyl ether by low valent uranium:
 formation of the trimetallic, mixed valence uranium oxo species
 [U(CpRR')(\m-I)2]3(\m3-O) (CpRR' = C5Me5, C5Me4H, C5H4SiMe3)
;
_journal_coden_ASTM CHCOFS
_journal_issue 1
_journal_name_full
;
 Chemical Communications (Cambridge, United Kingdom)
;
_journal_page_first 82
_journal_page_last 84
_journal_paper_doi 10.1039/b714211k
_journal_year 2008
_chemical_compound_source 'synthesis as described'
_chemical_formula_moiety 'C24 H39 I6 O Si3 U3'
_chemical_formula_sum 'C24 H39 I6 O Si3 U3'
_chemical_formula_weight 1903.31
_space_group_IT_number 14
_symmetry_cell_setting monoclinic
_symmetry_Int_Tables_number 14
_symmetry_space_group_name_Hall '-P 2ybc'
_symmetry_space_group_name_H-M 'P 1 21/c 1'
_atom_sites_solution_hydrogens geom
_atom_sites_solution_primary direct
_atom_sites_solution_secondary difmap
_audit_conform_dict_location ftp://ftp.iucr.org/pub/cif_core.dic
_audit_conform_dict_name cif_core.dic
_audit_conform_dict_version 2.3
_audit_creation_date 2005-12-13T09:32:53-00:00
_audit_creation_method 'WinGX routine CIF_UPDATE'
_cell_angle_alpha 90
_cell_angle_beta 102.745(1)
_cell_angle_gamma 90
_cell_formula_units_Z 4
_cell_length_a 16.7070(3)
_cell_length_b 8.3748(1)
_cell_length_c 31.3762(4)
_cell_measurement_reflns_used 173999
_cell_measurement_temperature 173(2)
_cell_measurement_theta_max 26.022
_cell_measurement_theta_min 3.395
_cell_measurement_wavelength 0.71073
_cell_volume 4281.92(11)
_computing_cell_refinement 'HKL Scalepack (Otwinowski & Minor 1997)'
_computing_data_collection 'Collect (Nonius BV, 1997-2000)'
_computing_data_reduction 'HKL Denzo and Scalepack (Otwinowski & Minor 1997)'
_computing_molecular_graphics 'Ortep-3 for Windows (Farrugia, 1997)'
_computing_publication_material 'WinGX publication routines (Farrugia, 1999)'
_computing_structure_refinement 'SHELXL-97 (Sheldrick, 1997)'
_computing_structure_solution 'SHELXS-86 (Sheldrick, 1986)'
_diffrn_ambient_temperature 173(2)
_diffrn_detector 'CCD plate'
_diffrn_detector_area_resol_mean 9
_diffrn_measured_fraction_theta_full 0.997
_diffrn_measured_fraction_theta_max 0.997
_diffrn_measurement_device '95mm CCD camera on \k-goniostat'
_diffrn_measurement_device_type KappaCCD
_diffrn_measurement_method 'CCD rotation images, thick slices'
_diffrn_orient_matrix_type 'by Nonius Collect from scalepack cell'
_diffrn_orient_matrix_UB_11 0.322147E-1
_diffrn_orient_matrix_UB_12 0.614807E-1
_diffrn_orient_matrix_UB_13 0.253842E-1
_diffrn_orient_matrix_UB_21 0.518921E-1
_diffrn_orient_matrix_UB_22 -0.268517E-1
_diffrn_orient_matrix_UB_23 -0.93344E-2
_diffrn_orient_matrix_UB_31 -0.59446E-2
_diffrn_orient_matrix_UB_32 0.987768E-1
_diffrn_orient_matrix_UB_33 -0.183372E-1
_diffrn_radiation_monochromator graphite
_diffrn_radiation_probe x-ray
_diffrn_radiation_type MoK\a
_diffrn_radiation_wavelength 0.71073
_diffrn_reflns_av_R_equivalents 0.1254
_diffrn_reflns_av_unetI/netI 0.0601
_diffrn_reflns_limit_h_max 20
_diffrn_reflns_limit_h_min -20
_diffrn_reflns_limit_k_max 10
_diffrn_reflns_limit_k_min -10
_diffrn_reflns_limit_l_max 38
_diffrn_reflns_limit_l_min -38
_diffrn_reflns_number 61341
_diffrn_reflns_theta_full 25.97
_diffrn_reflns_theta_max 25.97
_diffrn_reflns_theta_min 3.45
_diffrn_source 'Enraf Nonius FR590'
_exptl_absorpt_coefficient_mu 15.745
_exptl_absorpt_correction_T_max 0.7279
_exptl_absorpt_correction_T_min 0.0354
_exptl_absorpt_correction_type analytical
_exptl_absorpt_process_details
;
(see. N.W. Alcock (1970). Cryst. Computing, p271)
;
_exptl_crystal_colour black
_exptl_crystal_density_diffrn 2.952
_exptl_crystal_density_method 'not measured'
_exptl_crystal_description plate
_exptl_crystal_F_000 3308
_exptl_crystal_size_max 0.25
_exptl_crystal_size_mid 0.2
_exptl_crystal_size_min 0.02
_refine_diff_density_max 2.959
_refine_diff_density_min -2.543
_refine_diff_density_rms 0.333
_refine_ls_extinction_method none
_refine_ls_goodness_of_fit_ref 1.03
_refine_ls_hydrogen_treatment constr
_refine_ls_matrix_type full
_refine_ls_number_parameters 334
_refine_ls_number_reflns 8349
_refine_ls_number_restraints 0
_refine_ls_restrained_S_all 1.03
_refine_ls_R_factor_all 0.0592
_refine_ls_R_factor_gt 0.0451
_refine_ls_shift/su_max 0.005
_refine_ls_shift/su_mean 0
_refine_ls_structure_factor_coef Fsqd
_refine_ls_weighting_details 'calc w=1/[\s^2^(Fo^2^)+(0.0655P)^2^+20.2028P] where P=(Fo^2^+2Fc^2^)/3'
_refine_ls_weighting_scheme calc
_refine_ls_wR_factor_gt 0.11
_refine_ls_wR_factor_ref 0.1182
_reflns_number_gt 6849
_reflns_number_total 8349
_reflns_threshold_expression >2sigma(I)
_cod_duplicate_entry 7102773
_cod_data_source_file b714211k.txt
_cod_data_source_block dec705
_cod_database_code 7113146

loop_
_symmetry_equiv_pos_as_xyz
'x, y, z'
'-x, y+1/2, -z+1/2'
'-x, -y, -z'
'x, -y-1/2, z-1/2'

loop_
_atom_site_label
_atom_site_type_symbol
_atom_site_fract_x
_atom_site_fract_y
_atom_site_fract_z
_atom_site_U_iso_or_equiv
_atom_site_adp_type
_atom_site_occupancy
_atom_site_symmetry_multiplicity
_atom_site_calc_flag
_atom_site_refinement_flags
_atom_site_disorder_assembly
_atom_site_disorder_group
U1 U 0.48441(2) 0.71560(4) 0.140502(12) 0.02728(11) Uani 1 1 d . . .
U2 U 0.33225(2) 0.72149(4) 0.031384(12) 0.03115(11) Uani 1 1 d . . .
U3 U 0.27679(2) 0.93461(4) 0.129011(13) 0.03310(12) Uani 1 1 d . . .
I1 I 0.42157(5) 0.42196(8) 0.08002(2) 0.03857(18) Uani 1 1 d . A 1
I2 I 0.52014(4) 0.84249(8) 0.05153(2) 0.03783(17) Uani 1 1 d . A 1
I3 I 0.26834(5) 1.06860(8) 0.03158(3) 0.0482(2) Uani 1 1 d . A 1
I4 I 0.17936(4) 0.64705(9) 0.07148(3) 0.04560(19) Uani 1 1 d . A 1
I5 I 0.45720(4) 1.06742(7) 0.16961(2) 0.03688(17) Uani 1 1 d . A 1
I6 I 0.35479(4) 0.65666(9) 0.19845(2) 0.04105(18) Uani 1 1 d . A 1
Si1 Si 0.72514(19) 0.8803(4) 0.16637(11) 0.0394(7) Uani 1 1 d . A 1
Si2 Si 0.1170(2) 0.6420(6) -0.06400(13) 0.0676(11) Uani 1 1 d . A 1
Si3 Si 0.1138(3) 0.8703(6) 0.20842(17) 0.0780(14) Uani 1 1 d . A 1
O1 O 0.3683(4) 0.7882(8) 0.0993(2) 0.0358(16) Uani 1 1 d . A 1
C1 C 0.6489(6) 0.7279(11) 0.1747(3) 0.031(2) Uani 1 1 d . A 1
C2 C 0.6105(6) 0.7127(12) 0.2106(4) 0.037(2) Uani 1 1 d . A 1
H2 H 0.6095 0.7933 0.2318 0.045 Uiso 1 1 calc R A 1
C3 C 0.5740(6) 0.5605(13) 0.2103(4) 0.040(3) Uani 1 1 d . A 1
H3 H 0.5442 0.5218 0.2307 0.049 Uiso 1 1 calc R A 1
C4 C 0.5898(7) 0.4771(13) 0.1743(4) 0.041(3) Uani 1 1 d . A 1
H4 H 0.5728 0.371 0.1661 0.049 Uiso 1 1 calc R A 1
C5 C 0.6347(6) 0.5767(11) 0.1526(4) 0.035(2) Uani 1 1 d . A 1
H5 H 0.6531 0.5488 0.127 0.043 Uiso 1 1 calc R A 1
C6 C 0.6784(8) 1.0828(12) 0.1584(4) 0.048(3) Uani 1 1 d . A 1
H6A H 0.72 1.1603 0.1542 0.072 Uiso 1 1 calc R A 1
H6B H 0.6576 1.1124 0.1842 0.072 Uiso 1 1 calc R A 1
H6C H 0.6331 1.0825 0.1325 0.072 Uiso 1 1 calc R A 1
C7 C 0.8079(9) 0.878(2) 0.2171(6) 0.086(6) Uani 1 1 d . A 1
H7A H 0.8497 0.9574 0.2147 0.13 Uiso 1 1 calc R A 1
H7B H 0.8331 0.7716 0.221 0.13 Uiso 1 1 calc R A 1
H7C H 0.7845 0.9031 0.2423 0.13 Uiso 1 1 calc R A 1
C8 C 0.7674(9) 0.8210(15) 0.1191(6) 0.067(4) Uani 1 1 d . A 1
H8A H 0.8073 0.9011 0.1143 0.1 Uiso 1 1 calc R A 1
H8B H 0.7228 0.8135 0.093 0.1 Uiso 1 1 calc R A 1
H8C H 0.7946 0.7171 0.1249 0.1 Uiso 1 1 calc R A 1
C9 C 0.2325(7) 0.6474(14) -0.0475(3) 0.043(3) Uani 1 1 d . A 1
C10 C 0.2846(8) 0.7740(12) -0.0563(3) 0.045(3) Uani 1 1 d . A 1
H10 H 0.2672 0.8788 -0.0656 0.054 Uiso 1 1 calc R A 1
C11 C 0.3644(8) 0.7178(15) -0.0491(4) 0.049(3) Uani 1 1 d . A 1
H11 H 0.4106 0.7787 -0.0523 0.058 Uiso 1 1 calc R A 1
C12 C 0.3665(8) 0.5596(13) -0.0364(4) 0.045(3) Uani 1 1 d . A 1
H12 H 0.4138 0.4935 -0.0296 0.054 Uiso 1 1 calc R A 1
C13 C 0.2855(8) 0.5141(13) -0.0354(4) 0.047(3) Uani 1 1 d . A 1
H13 H 0.2691 0.4112 -0.0279 0.057 Uiso 1 1 calc R A 1
C14 C 0.0686(11) 0.816(2) -0.0444(6) 0.103(7) Uani 1 1 d . A 1
H14A H 0.0088 0.8068 -0.0538 0.155 Uiso 1 1 calc R A 1
H14B H 0.0869 0.9136 -0.0565 0.155 Uiso 1 1 calc R A 1
H14C H 0.0842 0.8199 -0.0124 0.155 Uiso 1 1 calc R A 1
C15 C 0.0938(12) 0.653(3) -0.1259(5) 0.115(7) Uani 1 1 d . A 1
H15A H 0.0342 0.6506 -0.1372 0.172 Uiso 1 1 calc R A 1
H15B H 0.119 0.5619 -0.1374 0.172 Uiso 1 1 calc R A 1
H15C H 0.1161 0.7526 -0.1349 0.172 Uiso 1 1 calc R A 1
C16 C 0.0801(10) 0.451(2) -0.0451(6) 0.086(5) Uani 1 1 d . A 1
H16A H 0.0201 0.4467 -0.0536 0.128 Uiso 1 1 calc R A 1
H16B H 0.0978 0.443 -0.0133 0.128 Uiso 1 1 calc R A 1
H16C H 0.1031 0.361 -0.0586 0.128 Uiso 1 1 calc R A 1
C17 C 0.1606(7) 1.0054(14) 0.1749(4) 0.043(3) Uani 1 1 d . A 1
C18 C 0.1274(8) 1.0561(16) 0.1315(4) 0.055(3) Uani 1 1 d . A 1
H18 H 0.082 1.0058 0.1127 0.066 Uiso 1 1 calc R A 1
C19 C 0.1667(10) 1.1819(19) 0.1197(6) 0.072(4) Uani 1 1 d . A 1
H19 H 0.1531 1.2339 0.0921 0.087 Uiso 1 1 calc R A 1
C20 C 0.2272(11) 1.2222(16) 0.1525(7) 0.078(5) Uani 1 1 d . A 1
H20 H 0.265 1.3068 0.1521 0.093 Uiso 1 1 calc R A 1
C21 C 0.2269(8) 1.114(2) 0.1901(5) 0.078(5) Uani 1 1 d . A 1
H21 H 0.263 1.1162 0.2181 0.094 Uiso 1 1 calc R A 1
C22 C 0.1894(12) 0.851(2) 0.2657(6) 0.097(6) Uani 1 1 d . A 1
H22A H 0.2008 0.9577 0.2786 0.145 Uiso 1 1 calc R A 1
H22B H 0.2407 0.8021 0.2622 0.145 Uiso 1 1 calc R A 1
H22C H 0.1643 0.7848 0.2849 0.145 Uiso 1 1 calc R A 1
C23 C 0.0262(13) 0.975(3) 0.2214(9) 0.140(10) Uani 1 1 d . A 1
H23A H 0.044 1.0793 0.2343 0.211 Uiso 1 1 calc R A 1
H23B H 0.0037 0.9117 0.2423 0.211 Uiso 1 1 calc R A 1
H23C H -0.0162 0.9903 0.1947 0.211 Uiso 1 1 calc R A 1
C24 C 0.0930(15) 0.676(3) 0.1845(7) 0.132(9) Uani 1 1 d . A 1
H24A H 0.0689 0.6079 0.2039 0.198 Uiso 1 1 calc R A 1
H24B H 0.1443 0.6274 0.1805 0.198 Uiso 1 1 calc R A 1
H24C H 0.0545 0.685 0.1561 0.198 Uiso 1 1 calc R A 1

loop_
_atom_site_aniso_label
_atom_site_aniso_U_11
_atom_site_aniso_U_22
_atom_site_aniso_U_33
_atom_site_aniso_U_23
_atom_site_aniso_U_13
_atom_site_aniso_U_12
U1 0.0246(2) 0.0331(2) 0.0223(2) 0.00209(14) 0.00142(15) -0.00280(14)
U2 0.0316(2) 0.0361(2) 0.0230(2) 0.00156(14) -0.00008(16) -0.00600(15)
U3 0.0274(2) 0.0358(2) 0.0354(2) -0.00024(16) 0.00526(16) -0.00062(15)
I1 0.0442(4) 0.0323(3) 0.0342(4) 0.0019(3) -0.0020(3) -0.0067(3)
I2 0.0373(4) 0.0463(4) 0.0291(4) 0.0050(3) 0.0057(3) -0.0124(3)
I3 0.0546(5) 0.0375(4) 0.0451(5) 0.0099(3) -0.0048(4) -0.0050(3)
I4 0.0323(4) 0.0519(4) 0.0488(5) 0.0056(3) 0.0008(3) -0.0148(3)
I5 0.0361(4) 0.0361(3) 0.0356(4) -0.0010(3) 0.0019(3) -0.0076(3)
I6 0.0383(4) 0.0492(4) 0.0378(4) 0.0113(3) 0.0131(3) -0.0025(3)
Si1 0.0286(16) 0.0449(16) 0.0432(18) 0.0029(13) 0.0044(13) -0.0069(13)
Si2 0.041(2) 0.106(3) 0.045(2) -0.006(2) -0.0125(17) -0.010(2)
Si3 0.068(3) 0.092(3) 0.089(3) 0.031(3) 0.049(3) 0.025(2)
O1 0.028(4) 0.046(4) 0.030(4) 0.003(3) -0.003(3) -0.001(3)
C1 0.027(5) 0.039(5) 0.025(5) 0.000(4) 0.000(4) 0.004(4)
C2 0.027(6) 0.040(6) 0.040(6) 0.002(5) -0.005(5) -0.001(4)
C3 0.022(5) 0.064(7) 0.029(6) 0.021(5) -0.007(4) -0.007(5)
C4 0.039(6) 0.038(5) 0.037(6) 0.006(5) -0.011(5) 0.000(5)
C5 0.028(6) 0.041(6) 0.034(6) 0.007(4) 0.001(4) 0.004(4)
C6 0.048(7) 0.045(6) 0.055(8) -0.006(5) 0.020(6) -0.015(5)
C7 0.048(9) 0.103(12) 0.087(12) 0.039(9) -0.031(8) -0.043(8)
C8 0.052(9) 0.053(7) 0.110(13) 0.001(7) 0.049(9) 0.006(6)
C9 0.038(6) 0.056(7) 0.027(6) -0.005(5) -0.010(5) -0.012(5)
C10 0.074(9) 0.037(6) 0.019(5) 0.008(4) 0.000(5) -0.003(5)
C11 0.049(8) 0.069(8) 0.024(6) -0.008(5) 0.001(5) -0.014(6)
C12 0.048(8) 0.053(7) 0.033(6) -0.002(5) 0.004(5) 0.001(5)
C13 0.067(9) 0.038(6) 0.033(6) -0.006(5) 0.002(6) -0.009(6)
C14 0.067(12) 0.141(16) 0.079(13) 0.016(11) -0.032(10) 0.027(11)
C15 0.087(14) 0.21(2) 0.032(9) 0.002(11) -0.027(9) -0.010(14)
C16 0.050(9) 0.126(14) 0.074(12) -0.018(10) 0.000(8) -0.034(9)
C17 0.030(6) 0.062(7) 0.034(6) 0.003(5) 0.002(5) 0.008(5)
C18 0.037(7) 0.075(9) 0.055(8) 0.018(6) 0.014(6) 0.018(6)
C19 0.062(10) 0.077(10) 0.089(13) 0.022(9) 0.039(10) 0.024(8)
C20 0.058(10) 0.048(8) 0.141(18) -0.008(9) 0.054(11) -0.002(7)
C21 0.038(8) 0.117(13) 0.077(11) -0.066(10) 0.006(7) 0.020(8)
C22 0.102(15) 0.110(14) 0.081(13) 0.004(10) 0.029(11) 0.027(11)
C23 0.079(15) 0.19(2) 0.18(3) 0.049(19) 0.082(17) 0.051(15)
C24 0.13(2) 0.18(2) 0.098(16) 0.001(15) 0.046(14) -0.089(17)

loop_
_atom_type_symbol
_atom_type_description
_atom_type_scat_dispersion_real
_atom_type_scat_dispersion_imag
_atom_type_scat_source
C C 0.0033 0.0016 'International Tables Vol C Tables 4.2.6.8 and 6.1.1.4'
H H 0 0 'International Tables Vol C Tables 4.2.6.8 and 6.1.1.4'
I I -0.4742 1.8119 'International Tables Vol C Tables 4.2.6.8 and 6.1.1.4'
O O 0.0106 0.006 'International Tables Vol C Tables 4.2.6.8 and 6.1.1.4'
Si Si 0.0817 0.0704 'International Tables Vol C Tables 4.2.6.8 and 6.1.1.4'
U U -9.6767 9.6646 'International Tables Vol C Tables 4.2.6.8 and 6.1.1.4'

loop_
_exptl_crystal_face_index_h
_exptl_crystal_face_index_k
_exptl_crystal_face_index_l
_exptl_crystal_face_perp_dist
1 0 0 0.01
-1 0 0 0.01
0 1 0 0.2
0 -1 0 0.2
0 0 1 0.2
0 0 -1 0.2

loop_
_geom_angle_atom_site_label_1
_geom_angle_atom_site_label_2
_geom_angle_atom_site_label_3
_geom_angle
O1 U1 C2 158.0(3)
O1 U1 C3 152.0(3)
C2 U1 C3 30.4(3)
O1 U1 C5 151.8(3)
C2 U1 C5 49.4(3)
C3 U1 C5 49.5(3)
O1 U1 C4 148.9(3)
C2 U1 C4 49.5(3)
C3 U1 C4 30.0(3)
C5 U1 C4 29.8(3)
O1 U1 C1 156.5(3)
C2 U1 C1 30.4(3)
C3 U1 C1 50.7(3)
C5 U1 C1 30.7(3)
C4 U1 C1 50.5(3)
O1 U1 I1 73.94(18)
C2 U1 I1 125.7(2)
C3 U1 I1 99.5(2)
C5 U1 I1 85.7(2)
C4 U1 I1 76.2(2)
C1 U1 I1 116.2(2)
O1 U1 I5 75.11(18)
C2 U1 I5 84.7(2)
C3 U1 I5 107.8(3)
C5 U1 I5 123.3(2)
C4 U1 I5 134.2(2)
C1 U1 I5 92.7(2)
I1 U1 I5 149.05(2)
O1 U1 I6 75.54(19)
C2 U1 I6 92.3(2)
C3 U1 I6 77.6(2)
C5 U1 I6 125.6(2)
C4 U1 I6 97.3(3)
C1 U1 I6 122.6(2)
I1 U1 I6 92.59(2)
I5 U1 I6 79.51(2)
O1 U1 I2 72.40(19)
C2 U1 I2 117.3(2)
C3 U1 I2 134.4(2)
C5 U1 I2 85.3(2)
C4 U1 I2 111.1(3)
C1 U1 I2 88.0(2)
I1 U1 I2 80.39(2)
I5 U1 I2 90.52(2)
I6 U1 I2 147.89(2)
O1 U2 C12 148.3(3)
O1 U2 C11 149.2(3)
C12 U2 C11 29.7(3)
O1 U2 C13 154.6(3)
C12 U2 C13 30.4(4)
C11 U2 C13 49.4(4)
O1 U2 C10 155.7(3)
C12 U2 C10 49.3(4)
C11 U2 C10 29.6(4)
C13 U2 C10 49.5(3)
O1 U2 C9 159.3(3)
C12 U2 C9 50.4(4)
C11 U2 C9 50.0(4)
C13 U2 C9 30.4(4)
C10 U2 C9 30.5(3)
O1 U2 I3 77.05(18)
C12 U2 I3 127.5(2)
C11 U2 I3 98.8(3)
C13 U2 I3 124.3(3)
C10 U2 I3 80.0(2)
C9 U2 I3 94.2(2)
O1 U2 I1 74.18(18)
C12 U2 I1 79.6(3)
C11 U2 I1 106.0(3)
C13 U2 I1 83.6(3)
C10 U2 I1 128.4(2)
C9 U2 I1 112.9(2)
I3 U2 I1 151.24(2)
O1 U2 I4 74.38(19)
C12 U2 I4 123.3(3)
C11 U2 I4 136.0(3)
C13 U2 I4 93.5(3)
C10 U2 I4 110.7(3)
C9 U2 I4 86.0(3)
I3 U2 I4 82.80(2)
I1 U2 I4 89.32(2)
O1 U2 I2 71.18(19)
C12 U2 I2 86.9(3)
C11 U2 I2 78.5(3)
C13 U2 I2 117.1(3)
C10 U2 I2 101.7(3)
C9 U2 I2 128.4(3)
I3 U2 I2 91.48(2)
I1 U2 I2 79.51(2)
I4 U2 I2 145.49(2)
O1 U3 C20 148.5(4)
O1 U3 C21 156.1(4)
C20 U3 C21 32.0(5)
O1 U3 C18 154.9(4)
C20 U3 C18 47.0(5)
C21 U3 C18 48.9(4)
O1 U3 C17 160.1(3)
C20 U3 C17 50.6(4)
C21 U3 C17 30.5(4)
C18 U3 C17 30.3(4)
O1 U3 C19 147.7(4)
C20 U3 C19 28.0(5)
C21 U3 C19 49.6(5)
C18 U3 C19 28.3(4)
C17 U3 C19 49.7(4)
O1 U3 I5 72.33(17)
C20 U3 I5 84.3(4)
C21 U3 I5 86.3(3)
C18 U3 I5 130.5(3)
C17 U3 I5 115.6(2)
C19 U3 I5 109.3(4)
O1 U3 I4 71.04(17)
C20 U3 I4 132.1(4)
C21 U3 I4 127.9(3)
C18 U3 I4 86.7(3)
C17 U3 I4 97.3(3)
C19 U3 I4 105.1(4)
I5 U3 I4 142.78(2)
O1 U3 I3 72.35(17)
C20 U3 I3 89.8(5)
C21 U3 I3 121.4(4)
C18 U3 I3 92.8(3)
C17 U3 I3 122.5(2)
C19 U3 I3 75.4(3)
I5 U3 I3 95.54(2)
I4 U3 I3 79.54(2)
O1 U3 I6 71.84(17)
C20 U3 I6 123.8(5)
C21 U3 I6 93.6(4)
C18 U3 I6 118.9(3)
C17 U3 I6 91.6(2)
C19 U3 I6 140.4(3)
I5 U3 I6 77.265(19)
I4 U3 I6 85.35(2)
I3 U3 I6 143.98(2)
U2 I1 U1 74.197(17)
U1 I2 U2 72.697(17)
U2 I3 U3 74.498(18)
U2 I4 U3 73.869(18)
U1 I5 U3 75.099(17)
U1 I6 U3 74.169(17)
C8 Si1 C6 111.1(6)
C8 Si1 C1 108.9(6)
C6 Si1 C1 111.4(5)
C8 Si1 C7 109.9(8)
C6 Si1 C7 109.6(7)
C1 Si1 C7 105.9(5)
C14 Si2 C16 112.1(9)
C14 Si2 C9 112.9(7)
C16 Si2 C9 108.9(7)
C14 Si2 C15 107.4(9)
C16 Si2 C15 111.1(9)
C9 Si2 C15 104.2(7)
C24 Si3 C23 116.0(12)
C24 Si3 C17 112.9(7)
C23 Si3 C17 107.2(9)
C24 Si3 C22 109.6(10)
C23 Si3 C22 102.7(11)
C17 Si3 C22 107.8(7)
U2 O1 U1 122.3(3)
U2 O1 U3 118.1(3)
U1 O1 U3 119.5(3)
C2 C1 C5 104.4(9)
C2 C1 Si1 128.0(8)
C5 C1 Si1 125.5(8)
C2 C1 U1 73.5(6)
C5 C1 U1 74.5(6)
Si1 C1 U1 129.3(5)
C3 C2 C1 110.2(10)
C3 C2 U1 75.1(6)
C1 C2 U1 76.1(6)
C3 C2 H2 124.9
C1 C2 H2 124.9
U1 C2 H2 115.8
C4 C3 C2 107.3(10)
C4 C3 U1 75.8(6)
C2 C3 U1 74.5(6)
C4 C3 H3 126.3
C2 C3 H3 126.3
U1 C3 H3 115.6
C5 C4 C3 108.2(9)
C5 C4 U1 75.0(6)
C3 C4 U1 74.2(6)
C5 C4 H4 125.9
C3 C4 H4 125.9
U1 C4 H4 116.9
C4 C5 C1 109.8(10)
C4 C5 U1 75.2(6)
C1 C5 U1 74.9(6)
C4 C5 H5 125.1
C1 C5 H5 125.1
U1 C5 H5 116.7
Si1 C6 H6A 109.5
Si1 C6 H6B 109.5
H6A C6 H6B 109.5
Si1 C6 H6C 109.5
H6A C6 H6C 109.5
H6B C6 H6C 109.5
Si1 C7 H7A 109.5
Si1 C7 H7B 109.5
H7A C7 H7B 109.5
Si1 C7 H7C 109.5
H7A C7 H7C 109.5
H7B C7 H7C 109.5
Si1 C8 H8A 109.5
Si1 C8 H8B 109.5
H8A C8 H8B 109.5
Si1 C8 H8C 109.5
H8A C8 H8C 109.5
H8B C8 H8C 109.5
C13 C9 C10 105.2(11)
C13 C9 Si2 126.5(9)
C10 C9 Si2 126.3(9)
C13 C9 U2 73.6(6)
C10 C9 U2 74.4(6)
Si2 C9 U2 129.6(6)
C11 C10 C9 108.7(10)
C11 C10 U2 73.9(6)
C9 C10 U2 75.0(6)
C11 C10 H10 125.7
C9 C10 H10 125.7
U2 C10 H10 117.3
C12 C11 C10 109.6(11)
C12 C11 U2 74.9(7)
C10 C11 U2 76.5(7)
C12 C11 H11 125.2
C10 C11 H11 125.2
U2 C11 H11 115.4
C11 C12 C13 107.5(11)
C11 C12 U2 75.4(7)
C13 C12 U2 75.3(7)
C11 C12 H12 126.2
C13 C12 H12 126.2
U2 C12 H12 115.3
C12 C13 C9 109.0(10)
C12 C13 U2 74.3(6)
C9 C13 U2 76.1(6)
C12 C13 H13 125.5
C9 C13 H13 125.5
U2 C13 H13 116.1
Si2 C14 H14A 109.5
Si2 C14 H14B 109.5
H14A C14 H14B 109.5
Si2 C14 H14C 109.5
H14A C14 H14C 109.5
H14B C14 H14C 109.5
Si2 C15 H15A 109.5
Si2 C15 H15B 109.5
H15A C15 H15B 109.5
Si2 C15 H15C 109.5
H15A C15 H15C 109.5
H15B C15 H15C 109.5
Si2 C16 H16A 109.5
Si2 C16 H16B 109.5
H16A C16 H16B 109.5
Si2 C16 H16C 109.5
H16A C16 H16C 109.5
H16B C16 H16C 109.5
C18 C17 C21 103.8(12)
C18 C17 Si3 127.6(9)
C21 C17 Si3 126.8(11)
C18 C17 U3 74.3(7)
C21 C17 U3 74.0(7)
Si3 C17 U3 127.8(6)
C19 C18 C17 113.0(14)
C19 C18 U3 77.1(8)
C17 C18 U3 75.4(7)
C19 C18 H18 123.5
C17 C18 H18 123.5
U3 C18 H18 115.5
C20 C19 C18 109.0(15)
C20 C19 U3 74.3(9)
C18 C19 U3 74.6(8)
C20 C19 H19 125.5
C18 C19 H19 125.5
U3 C19 H19 117.6
C19 C20 C21 109.0(13)
C19 C20 U3 77.7(9)
C21 C20 U3 74.2(7)
C19 C20 H20 125.5
C21 C20 H20 125.5
U3 C20 H20 114.7
C17 C21 C20 105.1(13)
C17 C21 U3 75.5(7)
C20 C21 U3 73.8(8)
C17 C21 H21 127.4
C20 C21 H21 127.4
U3 C21 H21 115.8
Si3 C22 H22A 109.5
Si3 C22 H22B 109.5
H22A C22 H22B 109.5
Si3 C22 H22C 109.5
H22A C22 H22C 109.5
H22B C22 H22C 109.5
Si3 C23 H23A 109.5
Si3 C23 H23B 109.5
H23A C23 H23B 109.5
Si3 C23 H23C 109.5
H23A C23 H23C 109.5
H23B C23 H23C 109.5
Si3 C24 H24A 109.5
Si3 C24 H24B 109.5
H24A C24 H24B 109.5
Si3 C24 H24C 109.5
H24A C24 H24C 109.5
H24B C24 H24C 109.5

loop_
_geom_bond_atom_site_label_1
_geom_bond_atom_site_label_2
_geom_bond_distance
U1 O1 2.168(7)
U1 C2 2.689(10)
U1 C3 2.697(10)
U1 C5 2.717(10)
U1 C4 2.718(10)
U1 C1 2.722(10)
U1 I1 3.1420(7)
U1 I5 3.1473(7)
U1 I6 3.1586(8)
U1 I2 3.1644(7)
U2 O1 2.156(7)
U2 C12 2.688(11)
U2 C11 2.694(11)
U2 C13 2.701(11)
U2 C10 2.726(10)
U2 C9 2.734(10)
U2 I3 3.0973(8)
U2 I1 3.1375(8)
U2 I4 3.1486(8)
U2 I2 3.2256(8)
U3 O1 2.311(7)
U3 C20 2.702(13)
U3 C21 2.706(12)
U3 C18 2.712(12)
U3 C17 2.726(11)
U3 C19 2.743(14)
U3 I5 3.2017(8)
U3 I4 3.2266(8)
U3 I3 3.2302(9)
U3 I6 3.2574(8)
Si1 C8 1.846(14)
Si1 C6 1.861(12)
Si1 C1 1.862(11)
Si1 C7 1.864(14)
Si2 C14 1.84(2)
Si2 C16 1.861(17)
Si2 C9 1.884(12)
Si2 C15 1.896(16)
Si3 C24 1.80(2)
Si3 C23 1.828(18)
Si3 C17 1.832(12)
Si3 C22 1.96(2)
C1 C2 1.419(15)
C1 C5 1.438(14)
C2 C3 1.413(14)
C2 H2 0.95
C3 C4 1.401(16)
C3 H3 0.95
C4 C5 1.397(15)
C4 H4 0.95
C5 H5 0.95
C6 H6A 0.98
C6 H6B 0.98
C6 H6C 0.98
C7 H7A 0.98
C7 H7B 0.98
C7 H7C 0.98
C8 H8A 0.98
C8 H8B 0.98
C8 H8C 0.98
C9 C13 1.424(17)
C9 C10 1.437(16)
C10 C11 1.384(18)
C10 H10 0.95
C11 C12 1.381(16)
C11 H11 0.95
C12 C13 1.412(17)
C12 H12 0.95
C13 H13 0.95
C14 H14A 0.98
C14 H14B 0.98
C14 H14C 0.98
C15 H15A 0.98
C15 H15B 0.98
C15 H15C 0.98
C16 H16A 0.98
C16 H16B 0.98
C16 H16C 0.98
C17 C18 1.419(17)
C17 C21 1.431(19)
C18 C19 1.335(19)
C18 H18 0.95
C19 C20 1.32(2)
C19 H19 0.95
C20 C21 1.49(2)
C20 H20 0.95
C21 H21 0.95
C22 H22A 0.98
C22 H22B 0.98
C22 H22C 0.98
C23 H23A 0.98
C23 H23B 0.98
C23 H23C 0.98
C24 H24A 0.98
C24 H24B 0.98
C24 H24C 0.98
